data_4022873
loop_
_publ_author_name
'Harry W. Gibson'
'Hong Wang'
'Carla Slebodnick'
'Joseph Merola'
'W. Scott Kassel'
'Arnold L. Rheingold'

_publ_contact_author_address
;Department of Chemistry (0212)
Virginia Tech
Blacksburg, VA 24061
;
_publ_contact_author_email hwgibson@vt.edu
_publ_contact_author_fax 540-231-8517
_publ_contact_author_name 'Gibson, Harry W.'
_publ_contact_author_phone 540-231-5902
_publ_section_title
;
 Isomeric 2,6-Pyridino-Cryptands Based on Dibenzo-24-crown-8
;
_journal_name_full 'Journal of Organic Chemistry'
_journal_page_first 3381
_journal_page_last 3393
_journal_paper_doi 10.1021/jo070030l
_journal_volume 72
_journal_year 2007
_chemical_formula_moiety 'C33 H37 N O12, C14 H18 N2 O2, 2(F6 P), 0.5(C3 H6 O)'
_chemical_formula_sum 'C48.5 H58 F12 N3 O14.5 P2'
_chemical_formula_weight 1204.92
_chemical_name_common cs641
_chemical_name_systematic
; 
 ? 
;
_space_group_IT_number 61
_symmetry_cell_setting orthorhombic
_symmetry_space_group_name_Hall '-P 2ac 2ab'
_symmetry_space_group_name_H-M 'P b c a'
_atom_sites_solution_hydrogens geom
_atom_sites_solution_primary direct
_atom_sites_solution_secondary difmap
_audit_creation_method SHELXL-97
_cell_angle_alpha 90.00
_cell_angle_beta 90.00
_cell_angle_gamma 90.00
_cell_formula_units_Z 8
_cell_length_a 14.0661(12)
_cell_length_b 19.6477(15)
_cell_length_c 37.765(2)
_cell_measurement_reflns_used 10269
_cell_measurement_temperature 100(2)
_cell_measurement_theta_max 21.06
_cell_measurement_theta_min 1.90
_cell_volume 10437.0(13)
_computing_cell_refinement 'CrysAlis (Oxford Diffraction)'
_computing_data_collection 'CrysAlis (Oxford Diffraction)'
_computing_data_reduction 'CrysAlis (Oxford Diffraction)'
_computing_molecular_graphics 'Bruker SHELXTL'
_computing_publication_material 'Bruker SHELXTL'
_computing_structure_refinement 'SHELXL-97 (Sheldrick, 1997)'
_computing_structure_solution 'SHELXS-97 (Sheldrick, 1990)'
_diffrn_ambient_temperature 100(2)
_diffrn_detector CCD
_diffrn_detector_type 'Oxford Diffraction Sapphire 2 CCD'
_diffrn_measured_fraction_theta_full 0.994
_diffrn_measured_fraction_theta_max 0.994
_diffrn_measurement_device '\k-geometry diffractometer'
_diffrn_measurement_device_type 'Oxford Diffraction Xcalibur2'
_diffrn_measurement_method 'phi and omega scans'
_diffrn_radiation_monochromator graphite
_diffrn_radiation_probe x-ray
_diffrn_radiation_type MoK\a
_diffrn_radiation_wavelength 0.71073
_diffrn_reflns_av_R_equivalents 0.0715
_diffrn_reflns_av_sigmaI/netI 0.0613
_diffrn_reflns_limit_h_max 16
_diffrn_reflns_limit_h_min -10
_diffrn_reflns_limit_k_max 23
_diffrn_reflns_limit_k_min -23
_diffrn_reflns_limit_l_max 44
_diffrn_reflns_limit_l_min -45
_diffrn_reflns_number 48466
_diffrn_reflns_theta_full 25.07
_diffrn_reflns_theta_max 25.07
_diffrn_reflns_theta_min 4.05
_diffrn_source 'fine-focus sealed tube'
_diffrn_source_current 40
_diffrn_source_voltage 50
_diffrn_standards_decay_% <2%
_diffrn_standards_interval_count 50
_diffrn_standards_number 2
_exptl_absorpt_coefficient_mu 0.196
_exptl_absorpt_correction_type none
_exptl_crystal_colour orange
_exptl_crystal_density_diffrn 1.534
_exptl_crystal_density_method 'not measured'
_exptl_crystal_description plate
_exptl_crystal_F_000 4992
_exptl_crystal_size_max 0.32
_exptl_crystal_size_mid 0.18
_exptl_crystal_size_min 0.04
_refine_diff_density_max 1.450
_refine_diff_density_min -0.567
_refine_diff_density_rms 0.085
_refine_ls_extinction_method none
_refine_ls_goodness_of_fit_ref 1.284
_refine_ls_hydrogen_treatment constr
_refine_ls_matrix_type full
_refine_ls_number_parameters 880
_refine_ls_number_reflns 9214
_refine_ls_number_restraints 0
_refine_ls_restrained_S_all 1.284
_refine_ls_R_factor_all 0.1694
_refine_ls_R_factor_gt 0.1285
_refine_ls_shift/su_max 0.004
_refine_ls_shift/su_mean 0.001
_refine_ls_structure_factor_coef Fsqd
_refine_ls_weighting_details 'calc w=1/[\s^2^(Fo^2^)+(0.1753P)^2^+8.0417P] where P=(Fo^2^+2Fc^2^)/3'
_refine_ls_weighting_scheme calc
_refine_ls_wR_factor_gt 0.3295
_refine_ls_wR_factor_ref 0.3604
_reflns_number_gt 6700
_reflns_number_total 9214
_reflns_threshold_expression >2sigma(I)
_cod_data_source_file jo070030lrom20070106_120134.cif
_cod_data_source_block 5.6
_cod_depositor_comments
;
The following automatic conversions were performed:
'_symmetry_cell_setting' value 'Orthorhombic' changed to 'orthorhombic'
according to '/home/saulius/struct/CIF-dictionaries/cif_core.dic'
dictionary named 'cif_core.dic' version 2.4.1 from 2010-06-29.

Automatic conversion script
Id: cif_fix_enum 1527 2010-12-29 10:47:43Z saulius 
;
_cod_original_formula_sum 'C48.50 H58 F12 N3 O14.50 P2'
_cod_database_code 4022873

loop_
_symmetry_equiv_pos_as_xyz
'x, y, z'
'-x+1/2, -y, z+1/2'
'-x, y+1/2, -z+1/2'
'x+1/2, -y+1/2, -z'
'-x, -y, -z'
'x-1/2, y, -z-1/2'
'x, -y-1/2, z-1/2'
'-x-1/2, y-1/2, z'

loop_
_atom_site_label
_atom_site_type_symbol
_atom_site_fract_x
_atom_site_fract_y
_atom_site_fract_z
_atom_site_U_iso_or_equiv
_atom_site_adp_type
_atom_site_occupancy
_atom_site_symmetry_multiplicity
_atom_site_calc_flag
_atom_site_refinement_flags
_atom_site_disorder_assembly
_atom_site_disorder_group
P1A P 0.3882(8) 0.1507(4) 0.6830(3) 0.039(2) Uani 0.529(9) 1 d P A 1
F1A F 0.4526(17) 0.2194(9) 0.6706(6) 0.074(7) Uani 0.529(9) 1 d P A 1
F2A F 0.3474(9) 0.1915(6) 0.7172(3) 0.066(3) Uani 0.529(9) 1 d P A 1
F3A F 0.3308(6) 0.0851(4) 0.69412(19) 0.054(2) Uani 0.529(9) 1 d P A 1
F4A F 0.4357(7) 0.1128(4) 0.6509(2) 0.067(3) Uani 0.529(9) 1 d P A 1
F5A F 0.3054(7) 0.1770(7) 0.6593(4) 0.089(5) Uani 0.529(9) 1 d P A 1
F6A F 0.4757(5) 0.1285(5) 0.7082(2) 0.060(3) Uani 0.529(9) 1 d P A 1
P1B P 0.3754(12) 0.1738(6) 0.6833(4) 0.062(3) Uani 0.471(9) 1 d P A 2
F1B F 0.4645(16) 0.1972(11) 0.6689(7) 0.068(6) Uani 0.471(9) 1 d P A 2
F2B F 0.4051(11) 0.1963(8) 0.7201(3) 0.079(4) Uani 0.471(9) 1 d P A 2
F3B F 0.2734(8) 0.1498(6) 0.6989(3) 0.085(4) Uani 0.471(9) 1 d P A 2
F4B F 0.3430(12) 0.1446(8) 0.6445(3) 0.091(5) Uani 0.471(9) 1 d P A 2
F5B F 0.3281(8) 0.2449(6) 0.6742(3) 0.076(3) Uani 0.471(9) 1 d P A 2
F6B F 0.4213(13) 0.0992(6) 0.6897(4) 0.102(5) Uani 0.471(9) 1 d P A 2
P2A P 0.3788(7) 0.7865(4) 0.5625(3) 0.037(2) Uani 0.350(11) 1 d P B 1
F7A F 0.3373(13) 0.7844(8) 0.5244(4) 0.088(6) Uani 0.350(11) 1 d P B 1
F8A F 0.4392(11) 0.8505(8) 0.5506(6) 0.080(6) Uani 0.350(11) 1 d P B 1
F9A F 0.4288(15) 0.7937(9) 0.6010(5) 0.093(7) Uani 0.350(11) 1 d P B 1
F10A F 0.3094(14) 0.7178(17) 0.5733(9) 0.082(10) Uani 0.350(11) 1 d P B 1
F11A F 0.3004(14) 0.8421(9) 0.5727(6) 0.073(6) Uani 0.350(11) 1 d P B 1
F12A F 0.4613(15) 0.7353(10) 0.5496(8) 0.108(9) Uani 0.350(11) 1 d P B 1
P2B P 0.3729(4) 0.7686(4) 0.5769(2) 0.0587(16) Uani 0.650(11) 1 d P B 2
F7B F 0.3316(5) 0.7833(4) 0.6154(2) 0.074(3) Uani 0.650(11) 1 d P B 2
F8B F 0.4393(5) 0.8345(6) 0.5783(4) 0.091(4) Uani 0.650(11) 1 d P B 2
F9B F 0.4541(5) 0.7236(5) 0.5931(3) 0.098(4) Uani 0.650(11) 1 d P B 2
F10B F 0.4152(8) 0.7536(7) 0.5388(3) 0.096(4) Uani 0.650(11) 1 d P B 2
F11B F 0.3108(13) 0.7057(11) 0.5743(5) 0.113(8) Uani 0.650(11) 1 d P B 2
F12B F 0.2887(7) 0.8134(6) 0.5603(3) 0.068(3) Uani 0.650(11) 1 d P B 2
O1 O 0.7018(3) 0.4940(2) 0.71404(13) 0.0534(12) Uani 1 1 d . . .
O2 O 0.7742(4) 0.5875(3) 0.66156(16) 0.0764(17) Uani 1 1 d . . .
O3 O 0.7611(5) 0.6474(3) 0.5911(2) 0.097(2) Uani 1 1 d . . .
O4 O 0.6213(3) 0.5471(2) 0.55813(11) 0.0419(11) Uani 1 1 d . . .
O5 O 0.6824(3) 0.3700(2) 0.69432(11) 0.0443(11) Uani 1 1 d . . .
O6 O 0.7709(3) 0.3139(2) 0.63549(11) 0.0417(10) Uani 1 1 d . . .
O7 O 0.7522(3) 0.3145(2) 0.56226(11) 0.0413(11) Uani 1 1 d . . .
O8 O 0.6333(3) 0.4236(2) 0.53619(11) 0.0414(11) Uani 1 1 d . . .
O9 O 0.2827(3) 0.3951(2) 0.70245(10) 0.0405(10) Uani 1 1 d . . .
O10 O 0.1721(3) 0.3217(2) 0.72085(13) 0.0570(13) Uani 1 1 d . . .
O11 O 0.2322(3) 0.4985(2) 0.59080(11) 0.0380(10) Uani 1 1 d . . .
O12 O 0.0858(3) 0.5354(2) 0.57590(12) 0.0487(12) Uani 1 1 d . . .
O13 O 0.4603(4) 0.2380(3) 0.52041(13) 0.0580(13) Uani 1 1 d . . .
H13 H 0.5178 0.2272 0.5185 0.087 Uiso 1 1 calc R . .
O14A O 0.5607(6) 0.6837(5) 0.7134(3) 0.066(4) Uani 0.542(13) 1 d P C 1
H14A H 0.5851 0.7203 0.7205 0.100 Uiso 0.542(13) 1 calc PR C 1
O14B O 0.3691(8) 0.6685(5) 0.7273(3) 0.055(4) Uani 0.458(13) 1 d P C 2
H14B H 0.3796 0.6502 0.7470 0.083 Uiso 0.458(13) 1 calc PR C 2
N1 N 0.1657(3) 0.4360(2) 0.64891(14) 0.0379(12) Uani 1 1 d . . .
N2 N 0.4731(4) 0.2742(3) 0.59735(14) 0.0488(15) Uani 1 1 d . . .
N3 N 0.4625(4) 0.6110(3) 0.65960(17) 0.0593(17) Uani 1 1 d . . .
C1 C 0.6147(5) 0.4660(3) 0.72026(16) 0.0415(15) Uani 1 1 d . . .
C2 C 0.6035(4) 0.3992(3) 0.70945(15) 0.0363(14) Uani 1 1 d . . .
C3 C 0.5167(4) 0.3676(3) 0.71261(15) 0.0386(14) Uani 1 1 d . . .
H3 H 0.5096 0.3220 0.7047 0.046 Uiso 1 1 calc R . .
C4 C 0.4399(4) 0.4009(3) 0.72704(16) 0.0410(15) Uani 1 1 d . . .
C5 C 0.4526(5) 0.4672(3) 0.73876(17) 0.0485(17) Uani 1 1 d . . .
H5 H 0.4003 0.4910 0.7489 0.058 Uiso 1 1 calc R . .
C6 C 0.5396(5) 0.4995(4) 0.73607(18) 0.0510(18) Uani 1 1 d . . .
H6 H 0.5476 0.5443 0.7450 0.061 Uiso 1 1 calc R . .
C7 C 0.5368(4) 0.5155(3) 0.55207(16) 0.0365(14) Uani 1 1 d . . .
C8 C 0.5436(4) 0.4472(3) 0.53948(15) 0.0343(14) Uani 1 1 d . . .
C9 C 0.4616(4) 0.4114(3) 0.53257(16) 0.0397(15) Uani 1 1 d . . .
H9 H 0.4654 0.3662 0.5238 0.048 Uiso 1 1 calc R . .
C10 C 0.3733(5) 0.4410(3) 0.53837(16) 0.0412(15) Uani 1 1 d . . .
H10 H 0.3174 0.4159 0.5329 0.049 Uiso 1 1 calc R . .
C11 C 0.3649(5) 0.5058(3) 0.55193(16) 0.0404(15) Uani 1 1 d . . .
C12 C 0.4478(4) 0.5438(3) 0.55796(15) 0.0376(14) Uani 1 1 d . . .
H12 H 0.4429 0.5894 0.5662 0.045 Uiso 1 1 calc R . .
C13 C 0.7179(6) 0.5640(4) 0.7224(3) 0.075(3) Uani 1 1 d . . .
H13A H 0.7400 0.5682 0.7472 0.089 Uiso 1 1 calc R . .
H13B H 0.6579 0.5899 0.7200 0.089 Uiso 1 1 calc R . .
C14 C 0.7963(7) 0.5946(7) 0.6962(3) 0.112(4) Uani 1 1 d . . .
H14C H 0.8047 0.6436 0.7015 0.134 Uiso 1 1 calc R . .
H14D H 0.8578 0.5717 0.7008 0.134 Uiso 1 1 calc R . .
C15 C 0.8433(6) 0.6003(5) 0.6369(3) 0.077(3) Uani 1 1 d . . .
H15A H 0.8984 0.5705 0.6419 0.092 Uiso 1 1 calc R . .
H15B H 0.8648 0.6480 0.6397 0.092 Uiso 1 1 calc R . .
C16 C 0.8154(6) 0.5904(5) 0.6007(3) 0.078(3) Uani 1 1 d . . .
H16A H 0.8721 0.5865 0.5853 0.093 Uiso 1 1 calc R . .
H16B H 0.7772 0.5483 0.5983 0.093 Uiso 1 1 calc R . .
C17 C 0.7203(6) 0.6452(4) 0.5584(3) 0.070(2) Uani 1 1 d . . .
H17A H 0.7589 0.6153 0.5430 0.084 Uiso 1 1 calc R . .
H17B H 0.7216 0.6915 0.5481 0.084 Uiso 1 1 calc R . .
C18 C 0.6218(5) 0.6205(3) 0.55824(17) 0.0421(15) Uani 1 1 d . . .
H18A H 0.5880 0.6376 0.5795 0.051 Uiso 1 1 calc R . .
H18B H 0.5884 0.6378 0.5370 0.051 Uiso 1 1 calc R . .
C19 C 0.6824(5) 0.2974(3) 0.68857(18) 0.0462(16) Uani 1 1 d . . .
H19A H 0.6262 0.2839 0.6745 0.055 Uiso 1 1 calc R . .
H19B H 0.6803 0.2730 0.7115 0.055 Uiso 1 1 calc R . .
C20 C 0.7732(5) 0.2799(4) 0.66881(18) 0.0487(17) Uani 1 1 d . . .
H20A H 0.8292 0.2948 0.6826 0.058 Uiso 1 1 calc R . .
H20B H 0.7775 0.2301 0.6652 0.058 Uiso 1 1 calc R . .
C21 C 0.8452(5) 0.2916(4) 0.61310(17) 0.0470(17) Uani 1 1 d . . .
H21A H 0.8395 0.2420 0.6090 0.056 Uiso 1 1 calc R . .
H21B H 0.9073 0.3005 0.6245 0.056 Uiso 1 1 calc R . .
C22 C 0.8399(5) 0.3287(4) 0.57833(18) 0.0559(19) Uani 1 1 d . . .
H22A H 0.8462 0.3783 0.5823 0.067 Uiso 1 1 calc R . .
H22B H 0.8925 0.3138 0.5627 0.067 Uiso 1 1 calc R . .
C23 C 0.7464(5) 0.3369(3) 0.52628(18) 0.0473(16) Uani 1 1 d . . .
H23A H 0.7648 0.2995 0.5101 0.057 Uiso 1 1 calc R . .
H23B H 0.7903 0.3755 0.5224 0.057 Uiso 1 1 calc R . .
C24 C 0.6461(4) 0.3586(3) 0.51883(17) 0.0400(15) Uani 1 1 d . . .
H24A H 0.6357 0.3631 0.4930 0.048 Uiso 1 1 calc R . .
H24B H 0.6006 0.3247 0.5283 0.048 Uiso 1 1 calc R . .
C25 C 0.3445(5) 0.3668(4) 0.73035(18) 0.0503(17) Uani 1 1 d . . .
H25A H 0.3512 0.3169 0.7273 0.060 Uiso 1 1 calc R . .
H25B H 0.3168 0.3757 0.7540 0.060 Uiso 1 1 calc R . .
C26 C 0.1956(4) 0.3681(3) 0.70201(16) 0.0402(15) Uani 1 1 d . . .
C27 C 0.2696(4) 0.5359(3) 0.55990(17) 0.0418(15) Uani 1 1 d . . .
H27A H 0.2758 0.5850 0.5654 0.050 Uiso 1 1 calc R . .
H27B H 0.2265 0.5307 0.5394 0.050 Uiso 1 1 calc R . .
C28 C 0.1383(4) 0.5036(3) 0.59513(17) 0.0376(14) Uani 1 1 d . . .
C29 C 0.1292(4) 0.3998(3) 0.67635(16) 0.0365(14) Uani 1 1 d . . .
C30 C 0.0321(5) 0.3913(3) 0.68179(18) 0.0446(16) Uani 1 1 d . . .
H30 H 0.0098 0.3654 0.7013 0.053 Uiso 1 1 calc R . .
C31 C -0.0302(5) 0.4200(3) 0.65910(19) 0.0450(16) Uani 1 1 d . . .
H31 H -0.0967 0.4156 0.6627 0.054 Uiso 1 1 calc R . .
C32 C 0.0052(4) 0.4564(3) 0.63006(18) 0.0413(15) Uani 1 1 d . . .
H32 H -0.0366 0.4762 0.6132 0.050 Uiso 1 1 calc R . .
C33 C 0.1016(4) 0.4626(3) 0.62664(16) 0.0351(14) Uani 1 1 d . . .
C34 C 0.4731(4) 0.4040(4) 0.62546(16) 0.0452(17) Uani 1 1 d . . .
C35 C 0.5561(4) 0.3719(4) 0.61666(17) 0.0510(19) Uani 1 1 d . . .
H35A H 0.6153 0.3942 0.6204 0.061 Uiso 1 1 calc R . .
C36 C 0.5542(5) 0.3068(4) 0.60227(17) 0.0517(18) Uani 1 1 d . . .
H36A H 0.6122 0.2854 0.5959 0.062 Uiso 1 1 calc R . .
C37 C 0.3909(5) 0.3035(4) 0.60640(19) 0.0558(19) Uani 1 1 d . . .
H37A H 0.3331 0.2791 0.6032 0.067 Uiso 1 1 calc R . .
C38 C 0.3883(5) 0.3685(4) 0.62033(19) 0.0521(18) Uani 1 1 d . . .
H38A H 0.3292 0.3889 0.6264 0.063 Uiso 1 1 calc R . .
C39 C 0.4700(5) 0.4754(4) 0.63923(16) 0.0493(18) Uani 1 1 d . . .
C40 C 0.3852(5) 0.5055(4) 0.65012(19) 0.056(2) Uani 1 1 d . . .
H40A H 0.3286 0.4791 0.6505 0.068 Uiso 1 1 calc R . .
C41 C 0.3818(5) 0.5731(4) 0.6604(2) 0.058(2) Uani 1 1 d . . .
H41A H 0.3236 0.5929 0.6679 0.070 Uiso 1 1 calc R . .
C42 C 0.5451(5) 0.5828(4) 0.65062(19) 0.0538(18) Uani 1 1 d . . .
H42A H 0.6012 0.6096 0.6514 0.065 Uiso 1 1 calc R . .
C43 C 0.5511(4) 0.5176(4) 0.64060(17) 0.0492(18) Uani 1 1 d . . .
H43A H 0.6113 0.4994 0.6343 0.059 Uiso 1 1 calc R . .
C44 C 0.4715(6) 0.2037(4) 0.5825(2) 0.061(2) Uani 1 1 d . . .
H44A H 0.5373 0.1870 0.5793 0.073 Uiso 1 1 calc R . .
H44B H 0.4385 0.1727 0.5991 0.073 Uiso 1 1 calc R . .
C45 C 0.4212(8) 0.2041(5) 0.5479(2) 0.084(3) Uani 1 1 d . . .
H45A H 0.4126 0.1562 0.5405 0.100 Uiso 1 1 calc R . .
H45B H 0.3570 0.2232 0.5519 0.100 Uiso 1 1 calc R . .
C46 C 0.4560(6) 0.6832(4) 0.6714(3) 0.089(4) Uani 1 1 d . C .
H46A H 0.3952 0.7027 0.6629 0.107 Uiso 1 1 calc R . .
H46B H 0.5083 0.7094 0.6604 0.107 Uiso 1 1 calc R . .
C47 C 0.4613(6) 0.6913(4) 0.7113(3) 0.077(3) Uani 1 1 d . . .
H47A H 0.4396 0.7367 0.7193 0.115 Uiso 0.542(13) 1 calc PR C 1
H47B H 0.4266 0.6551 0.7241 0.115 Uiso 0.542(13) 1 calc PR C 1
H47C H 0.5142 0.6636 0.7208 0.115 Uiso 0.458(13) 1 d PR C 2
H47D H 0.4734 0.7396 0.7173 0.115 Uiso 0.458(13) 1 d PR C 2
O15 O 0.4230(9) 0.8864(9) 0.4816(4) 0.105(5) Uani 0.50 1 d P D -1
C48 C 0.4498(18) 0.9461(12) 0.4915(6) 0.100(7) Uani 0.50 1 d P D -1
C49 C 0.4094(12) 1.0050(10) 0.4816(4) 0.072(5) Uani 0.50 1 d P D -1
H49A H 0.3535 0.9955 0.4669 0.109 Uiso 0.50 1 calc PR D -1
H49B H 0.4553 1.0319 0.4680 0.109 Uiso 0.50 1 calc PR D -1
H49C H 0.3900 1.0304 0.5027 0.109 Uiso 0.50 1 calc PR D -1
C50 C 0.5317(10) 0.9447(11) 0.5134(4) 0.065(5) Uani 0.50 1 d P D -1
H50A H 0.5502 0.8973 0.5178 0.098 Uiso 0.50 1 calc PR D -1
H50B H 0.5175 0.9671 0.5359 0.098 Uiso 0.50 1 calc PR D -1
H50C H 0.5839 0.9686 0.5015 0.098 Uiso 0.50 1 calc PR D -1

loop_
_atom_site_aniso_label
_atom_site_aniso_U_11
_atom_site_aniso_U_22
_atom_site_aniso_U_33
_atom_site_aniso_U_23
_atom_site_aniso_U_13
_atom_site_aniso_U_12
P1A 0.050(3) 0.033(5) 0.033(2) -0.004(3) 0.014(2) -0.013(4)
F1A 0.116(14) 0.027(8) 0.078(8) 0.028(6) -0.047(8) -0.036(8)
F2A 0.079(8) 0.063(6) 0.056(6) 0.002(5) 0.028(7) 0.030(7)
F3A 0.068(6) 0.046(5) 0.048(5) 0.015(3) 0.000(4) -0.008(4)
F4A 0.096(7) 0.054(5) 0.052(5) -0.006(4) 0.025(5) -0.003(4)
F5A 0.043(6) 0.109(11) 0.117(11) 0.072(9) -0.017(7) 0.001(6)
F6A 0.049(5) 0.071(6) 0.060(6) 0.019(5) -0.006(4) -0.005(4)
P1B 0.083(6) 0.038(6) 0.066(4) -0.005(5) 0.023(4) -0.009(5)
F1B 0.063(8) 0.062(15) 0.078(9) 0.040(10) 0.013(6) -0.016(9)
F2B 0.082(9) 0.114(10) 0.042(6) 0.011(6) -0.004(8) 0.021(9)
F3B 0.072(7) 0.098(9) 0.086(8) -0.003(6) 0.035(6) -0.019(6)
F4B 0.087(12) 0.108(11) 0.078(9) -0.006(7) 0.015(7) -0.046(9)
F5B 0.099(8) 0.072(7) 0.056(6) 0.005(5) 0.004(5) 0.021(6)
F6B 0.165(17) 0.037(7) 0.103(11) 0.020(6) 0.018(10) 0.003(9)
P2A 0.039(4) 0.032(4) 0.039(5) -0.007(3) 0.000(4) 0.001(3)
F7A 0.107(14) 0.098(12) 0.057(9) 0.007(8) -0.030(8) -0.010(9)
F8A 0.068(10) 0.051(8) 0.120(15) 0.029(10) 0.006(10) -0.003(6)
F9A 0.115(16) 0.067(11) 0.096(13) -0.010(9) -0.057(12) 0.007(10)
F10A 0.014(8) 0.086(15) 0.15(3) 0.037(15) 0.009(10) -0.005(8)
F11A 0.059(10) 0.039(10) 0.122(16) -0.020(8) 0.029(10) 0.001(7)
F12A 0.084(15) 0.051(9) 0.19(3) -0.003(11) 0.009(14) 0.042(9)
P2B 0.041(2) 0.066(4) 0.069(4) -0.030(3) 0.000(3) 0.001(2)
F7B 0.062(5) 0.079(5) 0.082(5) -0.031(4) -0.013(4) 0.034(4)
F8B 0.045(5) 0.074(8) 0.153(12) -0.057(8) 0.001(7) -0.011(5)
F9B 0.053(5) 0.111(7) 0.131(9) -0.040(6) -0.014(5) 0.029(4)
F10B 0.091(9) 0.112(9) 0.085(8) -0.055(7) 0.034(7) 0.002(7)
F11B 0.122(13) 0.099(11) 0.118(14) -0.062(11) -0.008(9) -0.009(8)
F12B 0.048(5) 0.066(7) 0.089(8) 0.018(5) 0.002(4) 0.002(5)
O1 0.061(3) 0.046(3) 0.053(3) 0.007(2) -0.012(2) -0.011(2)
O2 0.094(5) 0.075(4) 0.061(4) 0.010(3) -0.019(3) -0.013(3)
O3 0.095(5) 0.087(5) 0.110(5) -0.042(4) -0.041(4) 0.042(4)
O4 0.048(3) 0.030(2) 0.048(3) -0.0012(19) -0.001(2) 0.0030(19)
O5 0.040(2) 0.054(3) 0.038(2) -0.009(2) 0.001(2) -0.004(2)
O6 0.041(2) 0.048(3) 0.037(2) -0.002(2) -0.0009(19) 0.0063(19)
O7 0.034(2) 0.048(3) 0.042(3) 0.008(2) 0.0018(19) 0.0027(19)
O8 0.044(3) 0.035(2) 0.046(3) -0.0005(19) 0.001(2) -0.0002(18)
O9 0.043(3) 0.045(3) 0.033(2) 0.0094(19) 0.0046(19) 0.000(2)
O10 0.059(3) 0.052(3) 0.060(3) 0.014(2) 0.016(2) -0.010(2)
O11 0.034(2) 0.041(2) 0.038(2) 0.0065(19) 0.0056(18) 0.0014(18)
O12 0.040(2) 0.055(3) 0.051(3) 0.001(2) -0.008(2) 0.004(2)
O13 0.064(3) 0.060(3) 0.050(3) 0.003(2) 0.006(3) -0.002(3)
O14A 0.057(7) 0.059(6) 0.083(8) 0.022(6) -0.002(5) 0.001(5)
O14B 0.078(8) 0.051(7) 0.037(6) 0.002(5) -0.007(5) -0.003(5)
N1 0.034(3) 0.037(3) 0.043(3) 0.004(2) 0.005(2) -0.004(2)
N2 0.045(3) 0.069(4) 0.033(3) 0.017(3) -0.004(2) -0.005(3)
N3 0.052(4) 0.061(4) 0.065(4) 0.030(3) -0.011(3) -0.008(3)
C1 0.050(4) 0.043(4) 0.031(3) 0.003(3) -0.014(3) -0.002(3)
C2 0.039(4) 0.045(4) 0.025(3) 0.002(3) -0.002(3) -0.001(3)
C3 0.042(4) 0.049(4) 0.025(3) 0.002(3) -0.006(3) -0.002(3)
C4 0.045(4) 0.053(4) 0.025(3) 0.005(3) -0.004(3) 0.004(3)
C5 0.065(5) 0.044(4) 0.037(4) -0.005(3) 0.003(3) 0.010(3)
C6 0.058(5) 0.047(4) 0.047(4) 0.005(3) -0.009(3) 0.009(3)
C7 0.031(3) 0.043(4) 0.036(3) -0.001(3) -0.005(3) -0.006(3)
C8 0.038(4) 0.037(3) 0.028(3) 0.008(2) 0.002(3) 0.005(3)
C9 0.050(4) 0.040(3) 0.029(3) 0.008(3) -0.004(3) -0.010(3)
C10 0.045(4) 0.050(4) 0.029(3) 0.010(3) 0.000(3) -0.002(3)
C11 0.046(4) 0.041(4) 0.034(3) 0.012(3) 0.002(3) 0.007(3)
C12 0.039(4) 0.042(4) 0.032(3) 0.011(3) 0.004(3) -0.001(3)
C13 0.083(6) 0.040(4) 0.101(7) 0.017(4) -0.037(5) -0.008(4)
C14 0.068(6) 0.153(11) 0.115(9) -0.053(8) 0.028(6) -0.066(7)
C15 0.049(5) 0.067(5) 0.115(8) -0.045(5) 0.013(5) -0.013(4)
C16 0.075(6) 0.064(5) 0.094(7) 0.010(5) 0.006(5) 0.014(4)
C17 0.062(5) 0.051(5) 0.097(7) -0.013(4) -0.001(5) -0.003(4)
C18 0.047(4) 0.041(4) 0.038(4) 0.001(3) 0.005(3) 0.002(3)
C19 0.047(4) 0.050(4) 0.042(4) 0.001(3) -0.002(3) 0.003(3)
C20 0.043(4) 0.056(4) 0.048(4) 0.002(3) -0.004(3) 0.003(3)
C21 0.040(4) 0.056(4) 0.045(4) -0.020(3) 0.000(3) -0.004(3)
C22 0.047(4) 0.082(5) 0.039(4) -0.009(4) 0.007(3) -0.014(4)
C23 0.051(4) 0.043(4) 0.049(4) 0.006(3) 0.004(3) -0.001(3)
C24 0.047(4) 0.038(3) 0.036(3) -0.003(3) 0.007(3) 0.001(3)
C25 0.046(4) 0.063(4) 0.041(4) 0.018(3) 0.000(3) 0.001(3)
C26 0.042(4) 0.042(4) 0.037(3) -0.002(3) 0.007(3) -0.007(3)
C27 0.043(4) 0.039(3) 0.043(4) 0.020(3) 0.002(3) 0.000(3)
C28 0.035(4) 0.035(3) 0.043(4) -0.003(3) 0.001(3) 0.002(3)
C29 0.038(3) 0.031(3) 0.041(4) -0.008(3) 0.008(3) -0.003(3)
C30 0.050(4) 0.041(4) 0.043(4) -0.005(3) 0.016(3) -0.009(3)
C31 0.035(3) 0.041(4) 0.059(4) -0.004(3) 0.008(3) 0.000(3)
C32 0.037(4) 0.032(3) 0.055(4) -0.009(3) 0.001(3) 0.000(3)
C33 0.037(4) 0.026(3) 0.042(3) -0.009(3) -0.003(3) -0.003(2)
C34 0.032(4) 0.080(5) 0.023(3) 0.013(3) -0.005(3) -0.003(3)
C35 0.032(4) 0.092(6) 0.029(3) 0.006(4) 0.001(3) -0.015(4)
C36 0.046(4) 0.077(5) 0.033(4) 0.001(3) -0.006(3) -0.002(4)
C37 0.046(4) 0.075(5) 0.047(4) 0.023(4) -0.003(3) -0.006(4)
C38 0.042(4) 0.067(5) 0.047(4) 0.017(4) -0.005(3) -0.001(3)
C39 0.043(4) 0.078(5) 0.027(3) 0.019(3) -0.005(3) -0.007(4)
C40 0.039(4) 0.086(6) 0.044(4) 0.028(4) -0.006(3) -0.001(4)
C41 0.043(4) 0.070(5) 0.061(5) 0.031(4) -0.007(3) -0.003(4)
C42 0.044(4) 0.072(5) 0.045(4) 0.013(4) -0.004(3) -0.007(4)
C43 0.024(3) 0.084(6) 0.039(4) 0.003(4) -0.002(3) -0.007(3)
C44 0.061(5) 0.072(5) 0.050(5) 0.013(4) -0.001(4) 0.002(4)
C45 0.105(7) 0.083(6) 0.062(6) 0.006(5) 0.005(5) 0.002(6)
C46 0.053(5) 0.046(5) 0.167(12) 0.044(6) 0.006(6) -0.004(4)
C47 0.061(6) 0.051(5) 0.118(9) -0.004(5) -0.026(5) 0.005(4)
O15 0.079(9) 0.120(12) 0.117(12) -0.026(10) 0.004(8) 0.033(9)
C48 0.13(2) 0.077(14) 0.088(16) -0.014(12) 0.045(14) 0.005(14)
C49 0.061(11) 0.094(13) 0.062(10) -0.026(10) 0.012(8) 0.042(10)
C50 0.029(8) 0.120(15) 0.046(9) 0.004(9) 0.006(7) 0.009(9)

loop_
_atom_type_symbol
_atom_type_description
_atom_type_scat_dispersion_real
_atom_type_scat_dispersion_imag
_atom_type_scat_source
C C 0.0033 0.0016 'International Tables Vol C Tables 4.2.6.8 and 6.1.1.4'
H H 0.0000 0.0000 'International Tables Vol C Tables 4.2.6.8 and 6.1.1.4'
N N 0.0061 0.0033 'International Tables Vol C Tables 4.2.6.8 and 6.1.1.4'
O O 0.0106 0.0060 'International Tables Vol C Tables 4.2.6.8 and 6.1.1.4'
F F 0.0171 0.0103 'International Tables Vol C Tables 4.2.6.8 and 6.1.1.4'
P P 0.1023 0.0942 'International Tables Vol C Tables 4.2.6.8 and 6.1.1.4'

loop_
_geom_angle_atom_site_label_1
_geom_angle_atom_site_label_2
_geom_angle_atom_site_label_3
_geom_angle
F5A P1A F4A 91.8(9)
F5A P1A F3A 92.3(7)
F4A P1A F3A 92.0(6)
F5A P1A F6A 176.3(10)
F4A P1A F6A 90.1(7)
F3A P1A F6A 90.8(6)
F5A P1A F2A 91.6(11)
F4A P1A F2A 175.6(10)
F3A P1A F2A 90.6(7)
F6A P1A F2A 86.3(7)
F5A P1A F1A 88.7(10)
F4A P1A F1A 86.4(10)
F3A P1A F1A 178.2(12)
F6A P1A F1A 88.3(9)
F2A P1A F1A 90.9(10)
F1B P1B F2B 90.8(15)
F1B P1B F5B 90.1(12)
F2B P1B F5B 93.3(9)
F1B P1B F6B 90.0(15)
F2B P1B F6B 91.0(12)
F5B P1B F6B 175.7(14)
F1B P1B F3B 178.0(16)
F2B P1B F3B 89.7(11)
F5B P1B F3B 87.9(10)
F6B P1B F3B 92.0(11)
F1B P1B F4B 91.0(15)
F2B P1B F4B 176.3(13)
F5B P1B F4B 89.9(12)
F6B P1B F4B 85.8(11)
F3B P1B F4B 88.7(11)
F7A P2A F8A 87.7(10)
F7A P2A F11A 89.0(12)
F8A P2A F11A 84.1(10)
F7A P2A F12A 88.5(13)
F8A P2A F12A 91.4(12)
F11A P2A F12A 174.9(14)
F7A P2A F9A 175.0(13)
F8A P2A F9A 87.4(12)
F11A P2A F9A 91.3(12)
F12A P2A F9A 90.8(13)
F7A P2A F10A 89.1(14)
F8A P2A F10A 176.7(14)
F11A P2A F10A 95.0(13)
F12A P2A F10A 89.4(13)
F9A P2A F10A 95.9(15)
F11B P2B F9B 89.1(10)
F11B P2B F10B 90.3(9)
F9B P2B F10B 88.6(7)
F11B P2B F7B 89.9(9)
F9B P2B F7B 90.7(6)
F10B P2B F7B 179.3(9)
F11B P2B F8B 178.0(10)
F9B P2B F8B 91.1(6)
F10B P2B F8B 87.8(7)
F7B P2B F8B 92.1(6)
F11B P2B F12B 89.8(10)
F9B P2B F12B 178.9(7)
F10B P2B F12B 91.3(9)
F7B P2B F12B 89.4(5)
F8B P2B F12B 90.0(7)
C1 O1 C13 119.5(6)
C14 O2 C15 118.4(7)
C17 O3 C16 116.0(7)
C7 O4 C18 117.4(5)
C2 O5 C19 118.5(5)
C21 O6 C20 111.5(5)
C22 O7 C23 113.6(5)
C8 O8 C24 117.4(5)
C26 O9 C25 113.5(5)
C28 O11 C27 114.4(5)
C33 N1 C29 115.5(5)
C36 N2 C37 120.2(7)
C36 N2 C44 121.0(6)
C37 N2 C44 118.8(6)
C42 N3 C41 120.5(7)
C42 N3 C46 121.7(6)
C41 N3 C46 117.6(7)
O1 C1 C6 124.8(6)
O1 C1 C2 115.7(6)
C6 C1 C2 119.5(6)
O5 C2 C3 124.3(6)
O5 C2 C1 115.4(5)
C3 C2 C1 120.2(6)
C4 C3 C2 121.1(6)
C3 C4 C5 118.2(6)
C3 C4 C25 121.4(6)
C5 C4 C25 120.5(6)
C6 C5 C4 121.4(6)
C1 C6 C5 119.4(7)
O4 C7 C12 125.3(6)
O4 C7 C8 115.3(5)
C12 C7 C8 119.4(5)
O8 C8 C9 126.2(6)
O8 C8 C7 114.6(5)
C9 C8 C7 119.2(5)
C8 C9 C10 120.4(6)
C11 C10 C9 121.4(6)
C10 C11 C12 118.8(6)
C10 C11 C27 121.2(6)
C12 C11 C27 120.1(6)
C7 C12 C11 120.7(6)
O1 C13 C14 109.5(8)
O2 C14 C13 113.7(7)
O2 C15 C16 115.4(7)
O3 C16 C15 106.6(8)
O3 C17 C18 114.3(8)
O4 C18 C17 109.5(5)
O5 C19 C20 107.3(5)
O6 C20 C19 108.0(5)
O6 C21 C22 109.6(6)
O7 C22 C21 108.9(5)
O7 C23 C24 108.7(5)
O8 C24 C23 106.5(5)
O9 C25 C4 107.3(5)
O10 C26 O9 123.1(6)
O10 C26 C29 122.1(6)
O9 C26 C29 114.7(5)
O11 C27 C11 106.4(4)
O12 C28 O11 124.7(6)
O12 C28 C33 122.2(6)
O11 C28 C33 113.0(5)
N1 C29 C30 123.2(6)
N1 C29 C26 118.8(5)
C30 C29 C26 118.1(6)
C31 C30 C29 119.5(6)
C30 C31 C32 118.7(6)
C33 C32 C31 118.2(6)
N1 C33 C32 125.0(6)
N1 C33 C28 117.9(5)
C32 C33 C28 117.1(6)
C35 C34 C38 117.7(7)
C35 C34 C39 122.8(6)
C38 C34 C39 119.5(6)
C34 C35 C36 120.1(6)
N2 C36 C35 121.2(7)
N2 C37 C38 121.2(7)
C37 C38 C34 119.5(7)
C40 C39 C43 115.6(7)
C40 C39 C34 121.6(6)
C43 C39 C34 122.7(6)
C41 C40 C39 121.2(7)
N3 C41 C40 119.4(7)
N3 C42 C43 121.7(7)
C42 C43 C39 121.5(7)
C45 C44 N2 109.4(7)
O13 C45 C44 119.0(8)
N3 C46 C47 113.3(7)
O14A C47 O14B 143.5(10)
O14A C47 C46 95.5(9)
O14B C47 C46 109.0(7)
O15 C48 C49 126(3)
O15 C48 C50 113(2)
C49 C48 C50 121(2)

loop_
_geom_bond_atom_site_label_1
_geom_bond_atom_site_label_2
_geom_bond_distance
P1A F5A 1.557(14)
P1A F4A 1.573(12)
P1A F3A 1.578(12)
P1A F6A 1.614(12)
P1A F2A 1.622(13)
P1A F1A 1.69(2)
P1B F1B 1.44(3)
P1B F2B 1.52(2)
P1B F5B 1.584(16)
P1B F6B 1.620(14)
P1B F3B 1.622(19)
P1B F4B 1.64(2)
P2A F7A 1.553(16)
P2A F8A 1.581(17)
P2A F11A 1.60(2)
P2A F12A 1.61(2)
P2A F9A 1.623(19)
P2A F10A 1.72(3)
P2B F11B 1.52(2)
P2B F9B 1.569(11)
P2B F10B 1.587(11)
P2B F7B 1.592(10)
P2B F8B 1.596(11)
P2B F12B 1.604(11)
O1 C1 1.364(8)
O1 C13 1.430(9)
O2 C14 1.352(12)
O2 C15 1.370(10)
O3 C17 1.363(11)
O3 C16 1.404(10)
O4 C7 1.360(7)
O4 C18 1.443(7)
O5 C2 1.374(7)
O5 C19 1.442(8)
O6 C21 1.414(7)
O6 C20 1.425(8)
O7 C22 1.403(8)
O7 C23 1.431(8)
O8 C8 1.350(7)
O8 C24 1.447(7)
O9 C26 1.335(7)
O9 C25 1.475(7)
O10 C26 1.202(7)
O11 C28 1.334(7)
O11 C27 1.477(7)
O12 C28 1.210(7)
O13 C45 1.350(10)
O14A C47 1.407(12)
O14B C47 1.499(14)
N1 C33 1.339(8)
N1 C29 1.358(8)
N2 C36 1.321(9)
N2 C37 1.335(9)
N2 C44 1.496(10)
N3 C42 1.332(9)
N3 C41 1.357(9)
N3 C46 1.491(12)
C1 C6 1.380(9)
C1 C2 1.383(9)
C2 C3 1.376(8)
C3 C4 1.376(9)
C4 C5 1.387(9)
C4 C25 1.506(9)
C5 C6 1.382(10)
C7 C12 1.389(8)
C7 C8 1.428(8)
C8 C9 1.376(8)
C9 C10 1.389(9)
C10 C11 1.378(9)
C11 C12 1.404(9)
C11 C27 1.495(9)
C13 C14 1.599(13)
C15 C16 1.435(13)
C17 C18 1.468(10)
C19 C20 1.518(9)
C21 C22 1.504(10)
C23 C24 1.499(9)
C26 C29 1.483(9)
C28 C33 1.527(9)
C29 C30 1.391(9)
C30 C31 1.350(9)
C31 C32 1.401(9)
C32 C33 1.368(9)
C34 C35 1.369(9)
C34 C38 1.396(9)
C34 C39 1.495(11)
C35 C36 1.390(11)
C37 C38 1.382(11)
C39 C40 1.394(10)
C39 C43 1.411(9)
C40 C41 1.386(11)
C42 C43 1.338(11)
C44 C45 1.487(12)
C46 C47 1.515(15)
O15 C48 1.29(2)
C48 C49 1.34(3)
C48 C50 1.42(3)

loop_
_geom_torsion_atom_site_label_1
_geom_torsion_atom_site_label_2
_geom_torsion_atom_site_label_3
_geom_torsion_atom_site_label_4
_geom_torsion
C13 O1 C1 C6 -3.5(9)
C13 O1 C1 C2 176.3(6)
C19 O5 C2 C3 -14.8(8)
C19 O5 C2 C1 168.4(5)
O1 C1 C2 O5 0.8(8)
C6 C1 C2 O5 -179.4(5)
O1 C1 C2 C3 -176.2(5)
C6 C1 C2 C3 3.6(9)
O5 C2 C3 C4 -177.8(5)
C1 C2 C3 C4 -1.1(9)
C2 C3 C4 C5 -0.8(9)
C2 C3 C4 C25 179.6(5)
C3 C4 C5 C6 0.2(9)
C25 C4 C5 C6 179.8(6)
O1 C1 C6 C5 175.6(6)
C2 C1 C6 C5 -4.2(9)
C4 C5 C6 C1 2.3(10)
C18 O4 C7 C12 -23.6(8)
C18 O4 C7 C8 158.1(5)
C24 O8 C8 C9 10.0(8)
C24 O8 C8 C7 -171.3(5)
O4 C7 C8 O8 1.3(7)
C12 C7 C8 O8 -177.1(5)
O4 C7 C8 C9 -179.8(5)
C12 C7 C8 C9 1.7(8)
O8 C8 C9 C10 177.5(5)
C7 C8 C9 C10 -1.1(8)
C8 C9 C10 C11 -1.6(9)
C9 C10 C11 C12 3.8(9)
C9 C10 C11 C27 -176.7(5)
O4 C7 C12 C11 -177.8(5)
C8 C7 C12 C11 0.5(9)
C10 C11 C12 C7 -3.2(9)
C27 C11 C12 C7 177.3(5)
C1 O1 C13 C14 -150.4(7)
C15 O2 C14 C13 -168.2(8)
O1 C13 C14 O2 55.9(12)
C14 O2 C15 C16 178.7(10)
C17 O3 C16 C15 -174.4(8)
O2 C15 C16 O3 77.6(10)
C16 O3 C17 C18 95.0(9)
C7 O4 C18 C17 -169.4(6)
O3 C17 C18 O4 -83.2(8)
C2 O5 C19 C20 175.1(5)
C21 O6 C20 C19 -170.4(5)
O5 C19 C20 O6 -62.3(6)
C20 O6 C21 C22 179.9(5)
C23 O7 C22 C21 -169.2(5)
O6 C21 C22 O7 -60.5(7)
C22 O7 C23 C24 -146.4(6)
C8 O8 C24 C23 -166.8(5)
O7 C23 C24 O8 74.6(6)
C26 O9 C25 C4 178.9(5)
C3 C4 C25 O9 -104.5(7)
C5 C4 C25 O9 75.9(7)
C25 O9 C26 O10 -5.1(9)
C25 O9 C26 C29 174.8(5)
C28 O11 C27 C11 -160.7(5)
C10 C11 C27 O11 69.9(7)
C12 C11 C27 O11 -110.6(6)
C27 O11 C28 O12 0.3(8)
C27 O11 C28 C33 178.3(5)
C33 N1 C29 C30 -1.1(8)
C33 N1 C29 C26 179.4(5)
O10 C26 C29 N1 -159.8(6)
O9 C26 C29 N1 20.2(8)
O10 C26 C29 C30 20.6(9)
O9 C26 C29 C30 -159.4(5)
N1 C29 C30 C31 -0.2(9)
C26 C29 C30 C31 179.4(6)
C29 C30 C31 C32 1.6(9)
C30 C31 C32 C33 -1.7(9)
C29 N1 C33 C32 0.9(8)
C29 N1 C33 C28 -179.6(5)
C31 C32 C33 N1 0.5(9)
C31 C32 C33 C28 -179.0(5)
O12 C28 C33 N1 -171.9(6)
O11 C28 C33 N1 10.0(7)
O12 C28 C33 C32 7.6(8)
O11 C28 C33 C32 -170.5(5)
C38 C34 C35 C36 1.6(9)
C39 C34 C35 C36 -176.7(6)
C37 N2 C36 C35 -0.4(9)
C44 N2 C36 C35 -178.8(6)
C34 C35 C36 N2 -1.2(10)
C36 N2 C37 C38 1.3(10)
C44 N2 C37 C38 179.8(6)
N2 C37 C38 C34 -0.8(10)
C35 C34 C38 C37 -0.7(9)
C39 C34 C38 C37 177.7(6)
C35 C34 C39 C40 -175.9(6)
C38 C34 C39 C40 5.9(9)
C35 C34 C39 C43 7.1(9)
C38 C34 C39 C43 -171.2(6)
C43 C39 C40 C41 2.1(9)
C34 C39 C40 C41 -175.2(6)
C42 N3 C41 C40 -3.0(10)
C46 N3 C41 C40 -179.0(7)
C39 C40 C41 N3 0.4(10)
C41 N3 C42 C43 3.0(11)
C46 N3 C42 C43 178.8(8)
N3 C42 C43 C39 -0.3(11)
C40 C39 C43 C42 -2.2(9)
C34 C39 C43 C42 175.1(6)
C36 N2 C44 C45 -116.5(7)
C37 N2 C44 C45 65.0(8)
N2 C44 C45 O13 66.0(10)
C42 N3 C46 C47 -93.3(9)
C41 N3 C46 C47 82.6(9)
N3 C46 C47 O14A 78.5(8)
N3 C46 C47 O14B -74.0(9)
